data_4514260
loop_
_publ_author_name
'Glomb, Sebastian'
'Woschko, Dennis'
'Makhloufi, Gamall'
'Janiak, Christoph'

_publ_section_title
;
 Metal-Organic Frameworks with Internal Urea-Functionalized Dicarboxylate
 Linkers for SO2 and NH3 Adsorption.
;
_journal_issue 42
_journal_name_full 'ACS applied materials &amp; interfaces'
_journal_page_first 37419
_journal_page_last 37434
_journal_paper_doi 10.1021/acsami.7b10884
_journal_volume 9
_journal_year 2017
_chemical_formula_moiety 'C42 H28 N6 O10 Zn2'
_chemical_formula_sum 'C42 H28 N6 O10 Zn2'
_chemical_formula_weight 907.44
_space_group_crystal_system triclinic
_space_group_IT_number 2
_space_group_name_Hall '-P 1'
_space_group_name_H-M_alt 'P -1'
_symmetry_space_group_name_Hall '-P 1'
_symmetry_space_group_name_H-M 'P -1'
_atom_sites_solution_hydrogens geom
_audit_creation_method SHELXL-2014/7
_cell_angle_alpha 77.869(12)
_cell_angle_beta 80.918(13)
_cell_angle_gamma 84.570(11)
_cell_formula_units_Z 2
_cell_length_a 15.173(4)
_cell_length_b 15.232(4)
_cell_length_c 16.006(4)
_cell_measurement_reflns_used 3008
_cell_measurement_temperature 150(2)
_cell_measurement_theta_max 18.48
_cell_measurement_theta_min 2.43
_cell_volume 3564.0(16)
_computing_cell_refinement 'SAINT (Bruker, 2015)'
_computing_data_collection 'APEX2 (Bruker, 2014)'
_computing_data_reduction 'SAINT (Bruker, 2015)'
_computing_molecular_graphics 'DIAMOND 3.2 (Crystal Impact, 2015)'
_computing_publication_material 'SHELXL-97 (Sheldrick, 2008)'
_computing_structure_refinement 'SHELXL-2014/7 (Sheldrick, 2014)'
_computing_structure_solution 'SHELXL-2014 (Sheldrick, 2014)'
_diffrn_ambient_temperature 150(2)
_diffrn_measured_fraction_theta_full 0.974
_diffrn_measured_fraction_theta_max 0.922
_diffrn_measurement_device_type 'Bruker Kappa APEX-II CCD area detector'
_diffrn_measurement_method '\w scans, \f scans'
_diffrn_radiation_monochromator 'multilayer mirror'
_diffrn_radiation_source 'microfocus sealed tube'
_diffrn_radiation_type MoK\a
_diffrn_radiation_wavelength 0.71073
_diffrn_reflns_av_R_equivalents 0.1294
_diffrn_reflns_av_unetI/netI 0.1207
_diffrn_reflns_Laue_measured_fraction_full 0.974
_diffrn_reflns_Laue_measured_fraction_max 0.922
_diffrn_reflns_limit_h_max 14
_diffrn_reflns_limit_h_min -13
_diffrn_reflns_limit_k_max 14
_diffrn_reflns_limit_k_min -13
_diffrn_reflns_limit_l_max 14
_diffrn_reflns_limit_l_min -14
_diffrn_reflns_number 24944
_diffrn_reflns_point_group_measured_fraction_full 0.974
_diffrn_reflns_point_group_measured_fraction_max 0.922
_diffrn_reflns_theta_full 19.371
_diffrn_reflns_theta_max 19.371
_diffrn_reflns_theta_min 1.315
_exptl_absorpt_coefficient_mu 0.711
_exptl_absorpt_correction_T_max 0.7443
_exptl_absorpt_correction_T_min 0.5068
_exptl_absorpt_correction_type multi-scan
_exptl_absorpt_process_details '(<i>SADABS</i>; Sheldrick, 1996)'
_exptl_crystal_colour colorless
_exptl_crystal_density_diffrn 0.846
_exptl_crystal_description block
_exptl_crystal_F_000 924
_exptl_crystal_size_max 0.060
_exptl_crystal_size_mid 0.040
_exptl_crystal_size_min 0.040
_refine_diff_density_max 2.257
_refine_diff_density_min -1.195
_refine_diff_density_rms 0.132
_refine_ls_extinction_method none
_refine_ls_goodness_of_fit_ref 1.223
_refine_ls_hydrogen_treatment constr
_refine_ls_matrix_type full
_refine_ls_number_parameters 518
_refine_ls_number_reflns 5470
_refine_ls_number_restraints 522
_refine_ls_restrained_S_all 1.178
_refine_ls_R_factor_all 0.1440
_refine_ls_R_factor_gt 0.1069
_refine_ls_shift/su_max 0.000
_refine_ls_shift/su_mean 0.000
_refine_ls_structure_factor_coef Fsqd
_refine_ls_weighting_details 'w=1/[\s^2^(Fo^2^)+(0.2000P)^2^] where P=(Fo^2^+2Fc^2^)/3'
_refine_ls_weighting_scheme calc
_refine_ls_wR_factor_gt 0.2956
_refine_ls_wR_factor_ref 0.3297
_reflns_Friedel_coverage 0.000
_reflns_number_gt 3618
_reflns_number_total 5470
_reflns_threshold_expression 'I > 2\s(I)'
_cod_data_source_file am7b10884_si_005.cif
_cod_data_source_block inturea_bipyethan_sq
_cod_original_cell_volume 3563.9(16)
_cod_database_code 4514260
_shelx_shelxl_version_number 2014/7
_shelx_space_group_comment
;
The symmetry employed for this shelxl refinement is uniquely defined
by the following loop, which should always be used as a source of
symmetry information in preference to the above space-group names.
They are only intended as comments.
;
_shelx_estimated_absorpt_t_min 0.959
_shelx_estimated_absorpt_t_max 0.972

loop_
_space_group_symop_operation_xyz
'x, y, z'
'-x, -y, -z'

loop_
_atom_site_label
_atom_site_type_symbol
_atom_site_fract_x
_atom_site_fract_y
_atom_site_fract_z
_atom_site_U_iso_or_equiv
_atom_site_adp_type
_atom_site_occupancy
_atom_site_site_symmetry_order
_atom_site_calc_flag
_atom_site_refinement_flags_posn
_atom_site_refinement_flags_adp
Zn1 Zn 0.65907(11) 0.16157(9) 0.63375(10) 0.0278(6) Uani 1 1 d . U
Zn2 Zn 0.63046(12) 0.12115(11) 0.82437(10) 0.0326(7) Uani 1 1 d . U
O1 O 0.5233(8) 0.1582(7) 0.6715(8) 0.057(3) Uani 1 1 d . U
O2 O 0.5002(7) 0.1276(7) 0.8151(7) 0.058(3) Uani 1 1 d . U
O3 O 0.0901(9) 0.0586(9) 1.0156(8) 0.084(4) Uani 1 1 d . U
O4 O -0.2079(7) 0.1586(6) 0.6433(7) 0.046(3) Uani 1 1 d . U
O5 O -0.2396(9) 0.1244(8) 0.7874(8) 0.069(4) Uani 1 1 d . U
O6 O 0.6507(7) 0.2918(6) 0.6511(7) 0.045(3) Uani 1 1 d . U
O7 O 0.6219(9) 0.2580(7) 0.7948(8) 0.065(3) Uani 1 1 d . U
O8 O 0.5615(10) 0.5841(7) 1.0145(8) 0.077(4) Uani 1 1 d . U
O9 O 0.6643(8) 1.0236(6) 0.6629(7) 0.052(3) Uani 1 1 d . U
O10 O 0.6390(8) 0.9932(6) 0.8045(7) 0.052(3) Uani 1 1 d . U
N1 N 0.1688(10) 0.1422(10) 0.8995(10) 0.070(4) Uani 1 1 d . U
H1 H 0.1757 0.1852 0.9266 0.084 Uiso 1 1 calc R U
N2 N 0.0623(10) 0.0464(10) 0.8832(9) 0.066(4) Uani 1 1 d . U
H2 H 0.0499 -0.0106 0.8986 0.079 Uiso 1 1 calc R U
N3 N 0.5518(12) 0.5562(9) 0.8821(10) 0.073(4) Uani 1 1 d . U
H3 H 0.4952 0.5437 0.8950 0.088 Uiso 1 1 calc R U
N4 N 0.6469(11) 0.6603(9) 0.8965(9) 0.067(4) Uani 1 1 d . U
H4 H 0.6922 0.6634 0.9237 0.081 Uiso 1 1 calc R U
C1 C 0.4753(11) 0.1419(9) 0.7422(12) 0.039(4) Uani 1 1 d . U
C2 C 0.3771(11) 0.1446(9) 0.7418(11) 0.043(4) Uani 1 1 d . U
C3 C 0.3161(12) 0.1373(11) 0.8171(12) 0.054(4) Uani 1 1 d . U
H3A H 0.3380 0.1324 0.8704 0.065 Uiso 1 1 calc R U
C4 C 0.2240(12) 0.1368(10) 0.8179(12) 0.051(4) Uani 1 1 d . U
C5 C 0.1890(11) 0.1458(10) 0.7419(11) 0.046(4) Uani 1 1 d . U
C6 C 0.2473(12) 0.1463(13) 0.6675(12) 0.067(5) Uani 1 1 d . U
H6 H 0.2252 0.1429 0.6160 0.080 Uiso 1 1 calc R U
C7 C 0.3441(12) 0.1522(13) 0.6661(12) 0.069(5) Uani 1 1 d . U
H7 H 0.3831 0.1612 0.6128 0.082 Uiso 1 1 calc R U
C8 C 0.0952(11) 0.1425(11) 0.7364(11) 0.049(4) Uani 1 1 d . U
C9 C 0.0355(12) 0.0955(13) 0.8025(12) 0.064(5) Uani 1 1 d . U
C10 C -0.0554(11) 0.0955(11) 0.7963(11) 0.054(5) Uani 1 1 d . U
H10 H -0.0951 0.0646 0.8426 0.065 Uiso 1 1 calc R U
C11 C -0.0860(11) 0.1411(10) 0.7219(11) 0.045(4) Uani 1 1 d . U
C12 C -0.0289(12) 0.1862(11) 0.6544(12) 0.059(5) Uani 1 1 d . U
H12 H -0.0503 0.2164 0.6025 0.071 Uiso 1 1 calc R U
C13 C 0.0574(12) 0.1870(12) 0.6631(12) 0.066(5) Uani 1 1 d . U
H13 H 0.0956 0.2198 0.6165 0.079 Uiso 1 1 calc R U
C14 C 0.1038(12) 0.0786(12) 0.9361(13) 0.059(4) Uani 1 1 d . U
C15 C -0.1855(12) 0.1431(9) 0.7173(12) 0.038(3) Uani 1 1 d . U
C16 C 0.6389(10) 0.3114(9) 0.7231(11) 0.036(3) Uani 1 1 d . U
C17 C 0.6407(12) 0.4085(10) 0.7273(11) 0.049(4) Uani 1 1 d . U
C18 C 0.6826(14) 0.4689(11) 0.6622(12) 0.073(6) Uani 1 1 d . U
H18 H 0.7116 0.4497 0.6114 0.088 Uiso 1 1 calc R U
C19 C 0.6840(17) 0.5569(12) 0.6681(14) 0.098(8) Uani 1 1 d . U
H19 H 0.7158 0.5961 0.6212 0.117 Uiso 1 1 calc R U
C20 C 0.6433(12) 0.5920(10) 0.7362(11) 0.047(4) Uani 1 1 d . U
C21 C 0.6021(12) 0.5269(10) 0.8047(12) 0.052(4) Uani 1 1 d . U
C22 C 0.5980(14) 0.4393(11) 0.7999(12) 0.066(5) Uani 1 1 d . U
H22 H 0.5661 0.3994 0.8461 0.079 Uiso 1 1 calc R U
C23 C 0.6447(12) 0.6903(10) 0.7392(11) 0.052(4) Uani 1 1 d . U
C24 C 0.6495(15) 0.7532(11) 0.6614(12) 0.078(7) Uani 1 1 d . U
H24 H 0.6485 0.7334 0.6091 0.093 Uiso 1 1 calc R U
C25 C 0.6555(13) 0.8429(10) 0.6594(11) 0.060(5) Uani 1 1 d . U
H25 H 0.6629 0.8850 0.6063 0.072 Uiso 1 1 calc R U
C26 C 0.6509(12) 0.8689(10) 0.7335(11) 0.045(4) Uani 1 1 d . U
C27 C 0.6470(11) 0.8083(9) 0.8105(11) 0.045(4) Uani 1 1 d . U
H27 H 0.6465 0.8296 0.8623 0.054 Uiso 1 1 calc R U
C28 C 0.6439(11) 0.7176(10) 0.8143(11) 0.047(4) Uani 1 1 d . U
C29 C 0.5838(13) 0.6007(10) 0.9360(13) 0.058(4) Uani 1 1 d . U
C30 C 0.6517(11) 0.9718(10) 0.7345(12) 0.037(4) Uani 1 1 d . U
N5 N 0.6584(7) 0.1699(7) 0.5077(5) 0.043(3) Uani 1 1 d G U
C31 C 0.5956(10) 0.1200(10) 0.4874(6) 0.128(11) Uani 1 1 d G U
H31 H 0.5607 0.0811 0.5320 0.153 Uiso 1 1 calc R U
C32 C 0.5839(11) 0.1269(11) 0.4018(7) 0.130(11) Uani 1 1 d G U
H32 H 0.5409 0.0927 0.3879 0.155 Uiso 1 1 calc R U
C33 C 0.6350(11) 0.1837(11) 0.3366(5) 0.093(7) Uani 1 1 d G U
C34 C 0.6978(12) 0.2337(12) 0.3569(6) 0.153(13) Uani 1 1 d G U
H34 H 0.7327 0.2725 0.3123 0.183 Uiso 1 1 calc R U
C35 C 0.7095(9) 0.2267(10) 0.4425(7) 0.118(10) Uani 1 1 d G U
H35 H 0.7524 0.2609 0.4564 0.142 Uiso 1 1 calc R U
C36 C 0.6256(19) 0.1866(13) 0.2402(12) 0.112(8) Uani 1 1 d . U
H36A H 0.5643 0.2096 0.2295 0.134 Uiso 1 1 calc R U
H36B H 0.6682 0.2282 0.2021 0.134 Uiso 1 1 calc R U
C37 C 0.6437(18) 0.0972(14) 0.2197(12) 0.117(7) Uani 1 1 d . U
H37A H 0.5985 0.0573 0.2558 0.140 Uiso 1 1 calc R U
H37B H 0.7030 0.0729 0.2355 0.140 Uiso 1 1 calc R U
N6 N 0.6367(8) 0.1030(6) -0.0480(5) 0.064(4) Uani 1 1 d G U
C38 C 0.7184(7) 0.1018(9) -0.0188(7) 0.087(6) Uani 1 1 d G U
H38 H 0.7722 0.1041 -0.0584 0.105 Uiso 1 1 calc R U
C39 C 0.7214(8) 0.0974(10) 0.0683(8) 0.128(9) Uani 1 1 d G U
H39 H 0.7773 0.0966 0.0883 0.153 Uiso 1 1 calc R U
C40 C 0.6427(10) 0.0941(8) 0.1263(5) 0.075(5) Uani 1 1 d G U
C41 C 0.5610(8) 0.0953(8) 0.0971(7) 0.085(6) Uani 1 1 d G U
H41 H 0.5072 0.0931 0.1367 0.102 Uiso 1 1 calc R U
C42 C 0.5580(7) 0.0998(7) 0.0100(8) 0.077(5) Uani 1 1 d G U
H42 H 0.5021 0.1006 -0.0100 0.093 Uiso 1 1 calc R U

loop_
_atom_site_aniso_label
_atom_site_aniso_U_11
_atom_site_aniso_U_22
_atom_site_aniso_U_33
_atom_site_aniso_U_23
_atom_site_aniso_U_13
_atom_site_aniso_U_12
Zn1 0.0161(13) 0.0225(11) 0.0484(12) -0.0157(9) -0.0043(10) -0.0006(7)
Zn2 0.0243(13) 0.0305(12) 0.0480(12) -0.0159(9) -0.0040(11) -0.0097(8)
O1 0.037(5) 0.074(7) 0.064(6) -0.019(5) -0.006(4) -0.014(5)
O2 0.038(6) 0.076(7) 0.061(6) -0.007(5) -0.007(5) -0.019(5)
O3 0.064(9) 0.120(10) 0.066(7) -0.003(6) -0.008(6) -0.037(8)
O4 0.033(7) 0.051(6) 0.056(6) -0.011(5) -0.010(5) -0.004(5)
O5 0.047(7) 0.099(9) 0.059(7) -0.006(6) -0.015(5) -0.008(6)
O6 0.055(7) 0.025(5) 0.060(6) -0.017(4) -0.010(5) 0.000(4)
O7 0.090(9) 0.036(5) 0.070(6) -0.011(4) -0.008(6) -0.014(5)
O8 0.097(11) 0.055(7) 0.076(7) -0.017(6) 0.011(7) -0.020(7)
O9 0.059(8) 0.041(6) 0.058(6) -0.010(4) -0.009(6) -0.011(5)
O10 0.075(9) 0.029(6) 0.056(6) -0.017(4) -0.004(6) -0.003(5)
N1 0.052(8) 0.090(9) 0.069(7) -0.021(6) 0.004(5) -0.019(6)
N2 0.046(9) 0.085(8) 0.065(7) -0.002(6) -0.011(6) -0.014(7)
N3 0.071(10) 0.067(8) 0.082(7) -0.028(6) 0.018(6) -0.021(7)
N4 0.075(10) 0.054(7) 0.073(7) -0.006(5) -0.012(6) -0.016(6)
C1 0.024(5) 0.039(9) 0.057(6) -0.010(6) -0.009(4) -0.009(5)
C2 0.032(6) 0.044(9) 0.054(7) -0.007(6) -0.009(4) -0.012(5)
C3 0.037(6) 0.068(11) 0.053(7) 0.000(7) -0.009(5) -0.008(6)
C4 0.032(6) 0.062(10) 0.056(6) -0.004(6) -0.006(5) -0.009(6)
C5 0.025(6) 0.054(9) 0.054(6) -0.001(6) 0.000(5) -0.011(5)
C6 0.028(7) 0.113(14) 0.056(7) -0.009(7) 0.001(5) -0.014(7)
C7 0.029(7) 0.125(15) 0.049(7) -0.009(7) -0.001(5) -0.019(7)
C8 0.025(6) 0.064(10) 0.056(7) -0.005(6) -0.004(5) -0.008(5)
C9 0.035(7) 0.093(11) 0.059(7) 0.001(7) -0.008(5) -0.018(6)
C10 0.032(7) 0.078(10) 0.050(8) -0.009(7) -0.006(6) -0.006(6)
C11 0.036(6) 0.052(9) 0.052(7) -0.013(6) -0.014(5) -0.007(5)
C12 0.036(7) 0.072(11) 0.063(8) 0.005(7) -0.014(6) -0.004(6)
C13 0.038(7) 0.086(11) 0.065(8) 0.011(8) -0.012(6) -0.012(7)
C14 0.026(8) 0.084(10) 0.064(7) -0.006(6) -0.006(6) -0.005(7)
C15 0.038(7) 0.025(8) 0.057(7) -0.013(6) -0.018(5) -0.001(5)
C16 0.028(9) 0.025(5) 0.060(6) -0.017(4) -0.011(6) -0.002(5)
C17 0.064(11) 0.031(5) 0.057(7) -0.018(4) -0.001(7) -0.013(5)
C18 0.104(14) 0.043(6) 0.069(8) -0.019(5) 0.019(8) -0.022(7)
C19 0.142(18) 0.050(7) 0.094(9) -0.034(6) 0.050(10) -0.038(8)
C20 0.039(10) 0.039(5) 0.066(7) -0.018(4) -0.002(6) -0.008(5)
C21 0.044(10) 0.044(6) 0.070(7) -0.020(5) 0.002(6) -0.008(6)
C22 0.092(13) 0.043(6) 0.063(8) -0.021(5) 0.010(8) -0.016(6)
C23 0.055(12) 0.041(5) 0.064(7) -0.016(4) -0.005(7) -0.011(5)
C24 0.13(2) 0.041(6) 0.063(8) -0.017(5) -0.016(8) -0.014(7)
C25 0.093(16) 0.035(6) 0.054(7) -0.016(5) -0.002(8) -0.010(7)
C26 0.051(12) 0.034(5) 0.052(7) -0.017(4) -0.001(7) -0.008(5)
C27 0.044(12) 0.041(5) 0.050(7) -0.017(4) 0.005(7) -0.008(6)
C28 0.040(11) 0.040(5) 0.063(6) -0.017(4) -0.003(6) -0.007(6)
C29 0.066(10) 0.028(8) 0.075(7) -0.013(6) 0.001(7) -0.001(7)
C30 0.026(10) 0.032(6) 0.054(7) -0.017(4) -0.003(7) -0.002(5)
N5 0.031(8) 0.033(7) 0.069(5) -0.024(5) -0.008(5) 0.005(5)
C31 0.152(19) 0.182(19) 0.067(8) -0.017(8) -0.021(8) -0.111(18)
C32 0.16(2) 0.17(2) 0.069(8) -0.018(8) -0.022(8) -0.098(19)
C33 0.115(16) 0.104(13) 0.065(7) -0.021(7) -0.012(7) -0.032(11)
C34 0.20(2) 0.21(2) 0.064(8) -0.021(9) -0.008(9) -0.13(2)
C35 0.142(17) 0.162(18) 0.064(7) -0.022(7) -0.005(7) -0.093(17)
C36 0.19(2) 0.088(11) 0.063(8) -0.022(7) -0.027(9) -0.024(11)
C37 0.196(19) 0.100(11) 0.064(8) -0.025(7) -0.031(9) -0.020(12)
N6 0.091(9) 0.048(8) 0.065(8) -0.024(6) -0.013(6) -0.040(8)
C38 0.086(10) 0.129(16) 0.059(8) -0.033(9) -0.016(7) -0.030(9)
C39 0.107(11) 0.23(3) 0.061(8) -0.049(10) -0.021(7) -0.029(10)
C40 0.105(10) 0.065(11) 0.059(7) -0.013(7) -0.022(7) -0.005(9)
C41 0.099(11) 0.098(14) 0.060(8) -0.015(8) -0.009(7) -0.023(9)
C42 0.086(10) 0.086(13) 0.065(8) -0.015(8) -0.011(7) -0.024(9)

loop_
_atom_type_symbol
_atom_type_description
_atom_type_scat_dispersion_real
_atom_type_scat_dispersion_imag
_atom_type_scat_source
C C 0.0033 0.0016 'International Tables Vol C Tables 4.2.6.8 and 6.1.1.4'
H H 0.0000 0.0000 'International Tables Vol C Tables 4.2.6.8 and 6.1.1.4'
N N 0.0061 0.0033 'International Tables Vol C Tables 4.2.6.8 and 6.1.1.4'
O O 0.0106 0.0060 'International Tables Vol C Tables 4.2.6.8 and 6.1.1.4'
Zn Zn 0.2839 1.4301 'International Tables Vol C Tables 4.2.6.8 and 6.1.1.4'

loop_
_geom_angle_atom_site_label_1
_geom_angle_atom_site_label_2
_geom_angle_atom_site_label_3
_geom_angle
_geom_angle_site_symmetry_1
_geom_angle_site_symmetry_3
N5 Zn1 O4 103.1(4) . 1_655
N5 Zn1 O6 105.7(4) . .
O4 Zn1 O6 87.0(4) 1_655 .
N5 Zn1 O9 94.6(4) . 1_545
O4 Zn1 O9 89.9(4) 1_655 1_545
O6 Zn1 O9 159.7(4) . 1_545
N5 Zn1 O1 97.5(4) . .
O4 Zn1 O1 159.3(4) 1_655 .
O6 Zn1 O1 88.8(5) . .
O9 Zn1 O1 87.0(4) 1_545 .
N5 Zn1 Zn2 167.6(3) . .
O4 Zn1 Zn2 86.1(3) 1_655 .
O6 Zn1 Zn2 82.8(3) . .
O9 Zn1 Zn2 77.0(3) 1_545 .
O1 Zn1 Zn2 73.3(3) . .
O5 Zn2 O2 159.0(5) 1_655 .
O5 Zn2 N6 95.8(5) 1_655 1_556
O2 Zn2 N6 105.2(5) . 1_556
O5 Zn2 O10 88.4(5) 1_655 1_545
O2 Zn2 O10 88.4(4) . 1_545
N6 Zn2 O10 102.7(4) 1_556 1_545
O5 Zn2 O7 88.4(5) 1_655 .
O2 Zn2 O7 86.9(5) . .
N6 Zn2 O7 99.2(4) 1_556 .
O10 Zn2 O7 158.1(4) 1_545 .
O5 Zn2 Zn1 72.9(3) 1_655 .
O2 Zn2 Zn1 86.1(3) . .
N6 Zn2 Zn1 168.0(3) 1_556 .
O10 Zn2 Zn1 81.6(3) 1_545 .
O7 Zn2 Zn1 76.7(3) . .
C1 O1 Zn1 134.0(11) . .
C1 O2 Zn2 119.7(11) . .
C15 O4 Zn1 117.9(11) . 1_455
C15 O5 Zn2 138.3(11) . 1_455
C16 O6 Zn1 122.6(9) . .
C16 O7 Zn2 130.3(11) . .
C30 O9 Zn1 129.5(11) . 1_565
C30 O10 Zn2 125.3(10) . 1_565
C14 N1 C4 120.5(16) . .
C14 N1 H1 119.8 . .
C4 N1 H1 119.8 . .
C14 N2 C9 126.4(15) . .
C14 N2 H2 116.8 . .
C9 N2 H2 116.8 . .
C29 N3 C21 127.0(16) . .
C29 N3 H3 116.5 . .
C21 N3 H3 116.5 . .
C29 N4 C28 124.3(14) . .
C29 N4 H4 117.9 . .
C28 N4 H4 117.9 . .
O1 C1 O2 126.8(15) . .
O1 C1 C2 117.3(15) . .
O2 C1 C2 115.8(16) . .
C7 C2 C3 117.6(15) . .
C7 C2 C1 120.0(16) . .
C3 C2 C1 122.4(14) . .
C2 C3 C4 122.9(16) . .
C2 C3 H3A 118.6 . .
C4 C3 H3A 118.6 . .
C5 C4 C3 120.6(17) . .
C5 C4 N1 122.8(15) . .
C3 C4 N1 115.8(15) . .
C6 C5 C4 118.1(16) . .
C6 C5 C8 116.8(15) . .
C4 C5 C8 124.6(17) . .
C5 C6 C7 120.8(16) . .
C5 C6 H6 119.6 . .
C7 C6 H6 119.6 . .
C2 C7 C6 119.4(17) . .
C2 C7 H7 120.3 . .
C6 C7 H7 120.3 . .
C9 C8 C13 115.0(15) . .
C9 C8 C5 123.2(15) . .
C13 C8 C5 121.8(15) . .
C8 C9 C10 122.0(15) . .
C8 C9 N2 122.7(15) . .
C10 C9 N2 115.3(15) . .
C11 C10 C9 118.7(16) . .
C11 C10 H10 120.6 . .
C9 C10 H10 120.6 . .
C10 C11 C12 121.1(15) . .
C10 C11 C15 118.1(15) . .
C12 C11 C15 120.8(14) . .
C13 C12 C11 118.9(15) . .
C13 C12 H12 120.6 . .
C11 C12 H12 120.6 . .
C12 C13 C8 124.4(17) . .
C12 C13 H13 117.8 . .
C8 C13 H13 117.8 . .
O3 C14 N2 125.3(17) . .
O3 C14 N1 116.4(16) . .
N2 C14 N1 118.2(17) . .
O4 C15 O5 124.6(15) . .
O4 C15 C11 116.4(16) . .
O5 C15 C11 118.9(15) . .
O6 C16 O7 126.7(13) . .
O6 C16 C17 117.6(14) . .
O7 C16 C17 115.7(15) . .
C18 C17 C22 117.7(15) . .
C18 C17 C16 122.5(17) . .
C22 C17 C16 119.7(14) . .
C17 C18 C19 121(2) . .
C17 C18 H18 119.3 . .
C19 C18 H18 119.3 . .
C20 C19 C18 124.3(18) . .
C20 C19 H19 117.9 . .
C18 C19 H19 117.9 . .
C19 C20 C21 113.3(16) . .
C19 C20 C23 122.6(16) . .
C21 C20 C23 124.0(17) . .
C22 C21 C20 123.5(18) . .
C22 C21 N3 116.8(15) . .
C20 C21 N3 119.3(15) . .
C21 C22 C17 119.6(16) . .
C21 C22 H22 120.2 . .
C17 C22 H22 120.2 . .
C28 C23 C24 120.2(15) . .
C28 C23 C20 121.5(15) . .
C24 C23 C20 118.3(16) . .
C25 C24 C23 121.0(16) . .
C25 C24 H24 119.5 . .
C23 C24 H24 119.5 . .
C26 C25 C24 118.0(16) . .
C26 C25 H25 121.0 . .
C24 C25 H25 121.0 . .
C25 C26 C27 121.8(14) . .
C25 C26 C30 119.7(14) . .
C27 C26 C30 118.5(14) . .
C26 C27 C28 121.5(15) . .
C26 C27 H27 119.3 . .
C28 C27 H27 119.3 . .
C23 C28 C27 117.3(15) . .
C23 C28 N4 125.7(14) . .
C27 C28 N4 116.8(14) . .
O8 C29 N4 122.6(17) . .
O8 C29 N3 122.3(17) . .
N4 C29 N3 115.0(18) . .
O10 C30 O9 126.5(14) . .
O10 C30 C26 117.1(14) . .
O9 C30 C26 116.4(15) . .
C31 N5 C35 120.0 . .
C31 N5 Zn1 115.1(5) . .
C35 N5 Zn1 124.6(5) . .
N5 C31 C32 120.0 . .
N5 C31 H31 120.0 . .
C32 C31 H31 120.0 . .
C31 C32 C33 120.0 . .
C31 C32 H32 120.0 . .
C33 C32 H32 120.0 . .
C32 C33 C34 120.0 . .
C32 C33 C36 119.7(11) . .
C34 C33 C36 120.2(11) . .
C35 C34 C33 120.0 . .
C35 C34 H34 120.0 . .
C33 C34 H34 120.0 . .
C34 C35 N5 120.0 . .
C34 C35 H35 120.0 . .
N5 C35 H35 120.0 . .
C37 C36 C33 110.7(16) . .
C37 C36 H36A 109.5 . .
C33 C36 H36A 109.5 . .
C37 C36 H36B 109.5 . .
C33 C36 H36B 109.5 . .
H36A C36 H36B 108.1 . .
C36 C37 C40 114.7(16) . .
C36 C37 H37A 108.6 . .
C40 C37 H37A 108.6 . .
C36 C37 H37B 108.6 . .
C40 C37 H37B 108.6 . .
H37A C37 H37B 107.6 . .
C38 N6 C42 120.0 . .
C38 N6 Zn2 120.3(7) . 1_554
C42 N6 Zn2 119.5(7) . 1_554
C39 C38 N6 120.0 . .
C39 C38 H38 120.0 . .
N6 C38 H38 120.0 . .
C38 C39 C40 120.0 . .
C38 C39 H39 120.0 . .
C40 C39 H39 120.0 . .
C41 C40 C39 120.0 . .
C41 C40 C37 118.9(14) . .
C39 C40 C37 120.9(14) . .
C40 C41 C42 120.0 . .
C40 C41 H41 120.0 . .
C42 C41 H41 120.0 . .
C41 C42 N6 120.0 . .
C41 C42 H42 120.0 . .
N6 C42 H42 120.0 . .

loop_
_geom_bond_atom_site_label_1
_geom_bond_atom_site_label_2
_geom_bond_distance
_geom_bond_site_symmetry_2
Zn1 N5 1.996(8) .
Zn1 O4 2.043(10) 1_655
Zn1 O6 2.050(9) .
Zn1 O9 2.051(10) 1_545
Zn1 O1 2.056(12) .
Zn1 Zn2 2.953(2) .
Zn2 O5 1.970(13) 1_655
Zn2 O2 1.997(11) .
Zn2 N6 2.019(8) 1_556
Zn2 O10 2.029(9) 1_545
Zn2 O7 2.035(10) .
O1 C1 1.237(19) .
O2 C1 1.251(17) .
O3 C14 1.23(2) .
O4 C15 1.253(16) .
O4 Zn1 2.043(10) 1_455
O5 C15 1.28(2) .
O5 Zn2 1.970(13) 1_455
O6 C16 1.232(18) .
O7 C16 1.265(17) .
O8 C29 1.23(2) .
O9 C30 1.246(17) .
O9 Zn1 2.051(10) 1_565
O10 C30 1.213(18) .
O10 Zn2 2.029(9) 1_565
N1 C14 1.42(2) .
N1 C4 1.45(2) .
N1 H1 0.8800 .
N2 C14 1.326(19) .
N2 C9 1.447(19) .
N2 H2 0.8800 .
N3 C29 1.37(2) .
N3 C21 1.48(2) .
N3 H3 0.8800 .
N4 C29 1.37(2) .
N4 C28 1.423(19) .
N4 H4 0.8800 .
C1 C2 1.49(2) .
C2 C7 1.36(2) .
C2 C3 1.39(2) .
C3 C4 1.40(2) .
C3 H3A 0.9500 .
C4 C5 1.38(2) .
C5 C6 1.37(2) .
C5 C8 1.45(2) .
C6 C7 1.48(2) .
C6 H6 0.9500 .
C7 H7 0.9500 .
C8 C9 1.40(2) .
C8 C13 1.40(2) .
C9 C10 1.40(2) .
C10 C11 1.371(19) .
C10 H10 0.9500 .
C11 C12 1.38(2) .
C11 C15 1.52(2) .
C12 C13 1.34(2) .
C12 H12 0.9500 .
C13 H13 0.9500 .
C16 C17 1.50(2) .
C17 C18 1.35(2) .
C17 C22 1.39(2) .
C18 C19 1.37(2) .
C18 H18 0.9500 .
C19 C20 1.35(3) .
C19 H19 0.9500 .
C20 C21 1.42(2) .
C20 C23 1.51(2) .
C21 C22 1.36(2) .
C22 H22 0.9500 .
C23 C28 1.35(2) .
C23 C24 1.40(2) .
C24 C25 1.37(2) .
C24 H24 0.9500 .
C25 C26 1.32(2) .
C25 H25 0.9500 .
C26 C27 1.372(19) .
C26 C30 1.57(2) .
C27 C28 1.375(19) .
C27 H27 0.9500 .
N5 C31 1.3900 .
N5 C35 1.3900 .
C31 C32 1.3900 .
C31 H31 0.9500 .
C32 C33 1.3900 .
C32 H32 0.9500 .
C33 C34 1.3900 .
C33 C36 1.563(19) .
C34 C35 1.3900 .
C34 H34 0.9500 .
C35 H35 0.9500 .
C36 C37 1.46(3) .
C36 H36A 0.9900 .
C36 H36B 0.9900 .
C37 C40 1.508(19) .
C37 H37A 0.9900 .
C37 H37B 0.9900 .
N6 C38 1.3900 .
N6 C42 1.3900 .
N6 Zn2 2.019(8) 1_554
C38 C39 1.3900 .
C38 H38 0.9500 .
C39 C40 1.3900 .
C39 H39 0.9500 .
C40 C41 1.3900 .
C41 C42 1.3900 .
C41 H41 0.9500 .
C42 H42 0.9500 .

loop_
_geom_hbond_atom_site_label_D
_geom_hbond_atom_site_label_H
_geom_hbond_atom_site_label_A
_geom_hbond_distance_DH
_geom_hbond_distance_HA
_geom_hbond_distance_DA
_geom_hbond_angle_DHA
_geom_hbond_site_symmetry_A
N2 H2 O3 0.88 2.43 2.993(19) 122.6 2_557
N3 H3 O8 0.88 2.32 2.927(19) 126.6 2_667
C10 H10 O3 0.95 2.63 3.41(2) 139.6 2_557
C38 H38 O5 0.95 2.45 3.019(17) 118.0 1_654
C41 H41 O10 0.95 2.63 3.445(16) 144.6 2_666
